data_7150035
loop_
_publ_author_name
'Allin, Steven M.'
'Essat, Munira'
'Pita, Catarina Horro'
'Baird, Robert D.'
'McKee, Vickie'
'Elsegood, Mark'
'Edgar, Mark'
'Andrews, David M.'
'Shah, Pritom'
'Aspinall, Ian'

_publ_section_title
;
 Applications of the amino-Cope rearrangement: synthesis of
 tetrahydropyran, delta-lactone and piperidine targets.
;
_journal_issue 5
_journal_name_full 'Organic &amp; biomolecular chemistry'
_journal_page_first 809
_journal_page_last 815
_journal_paper_doi 10.1039/b416179c
_journal_volume 3
_journal_year 2005
_chemical_formula_sum 'C21 H25 N O'
_chemical_formula_weight 307.42
_chemical_name_systematic
;
?
;
_space_group_IT_number 19
_symmetry_cell_setting orthorhombic
_symmetry_space_group_name_Hall 'P 2ac 2ab'
_symmetry_space_group_name_H-M 'P 21 21 21'
_atom_sites_solution_hydrogens geom
_atom_sites_solution_primary direct
_atom_sites_solution_secondary difmap
_audit_creation_method SHELXL-97
_cell_angle_alpha 90.00
_cell_angle_beta 90.00
_cell_angle_gamma 90.00
_cell_formula_units_Z 4
_cell_length_a 4.9818(5)
_cell_length_b 9.4157(10)
_cell_length_c 37.792(4)
_cell_measurement_reflns_used 4597
_cell_measurement_temperature 150(2)
_cell_measurement_theta_max 26.05
_cell_measurement_theta_min 2.23
_cell_volume 1772.7(3)
_computing_cell_refinement 'Bruker SMART'
_computing_data_collection 'Bruker SMART'
_computing_data_reduction 'Bruker SAINT'
_computing_molecular_graphics 'Bruker SHELXTL'
_computing_publication_material 'Bruker SHELXTL'
_computing_structure_refinement 'SHELXL-97 (Sheldrick, 1997)'
_computing_structure_solution 'SHELXS-97 (Sheldrick, 1990)'
_diffrn_ambient_temperature 150(2)
_diffrn_measured_fraction_theta_full 0.998
_diffrn_measured_fraction_theta_max 0.932
_diffrn_measurement_device_type 'CCD area detector'
_diffrn_measurement_method 'phi and omega scans'
_diffrn_radiation_monochromator graphite
_diffrn_radiation_source 'normal-focus sealed tube'
_diffrn_radiation_type MoK\a
_diffrn_radiation_wavelength 0.71073
_diffrn_reflns_av_R_equivalents 0.0305
_diffrn_reflns_av_sigmaI/netI 0.0357
_diffrn_reflns_limit_h_max 6
_diffrn_reflns_limit_h_min -6
_diffrn_reflns_limit_k_max 12
_diffrn_reflns_limit_k_min -12
_diffrn_reflns_limit_l_max 50
_diffrn_reflns_limit_l_min -49
_diffrn_reflns_number 15019
_diffrn_reflns_theta_full 25.00
_diffrn_reflns_theta_max 28.76
_diffrn_reflns_theta_min 2.16
_diffrn_standards_decay_% 0
_exptl_absorpt_coefficient_mu 0.070
_exptl_absorpt_correction_T_max 1.00000
_exptl_absorpt_correction_T_min 0.931789
_exptl_absorpt_correction_type multi-scan
_exptl_crystal_colour Colourless
_exptl_crystal_density_diffrn 1.152
_exptl_crystal_density_method 'not measured'
_exptl_crystal_description block
_exptl_crystal_F_000 664
_exptl_crystal_size_max 0.53
_exptl_crystal_size_mid 0.21
_exptl_crystal_size_min 0.15
_refine_diff_density_max 0.229
_refine_diff_density_min -0.154
_refine_diff_density_rms 0.033
_refine_ls_abs_structure_details 'Flack H D (1983), Acta Cryst. A39, 876-881'
_refine_ls_abs_structure_Flack -0.2(15)
_refine_ls_extinction_method none
_refine_ls_goodness_of_fit_ref 1.032
_refine_ls_hydrogen_treatment mixed
_refine_ls_matrix_type full
_refine_ls_number_parameters 208
_refine_ls_number_reflns 4177
_refine_ls_number_restraints 0
_refine_ls_restrained_S_all 1.032
_refine_ls_R_factor_all 0.0618
_refine_ls_R_factor_gt 0.0432
_refine_ls_shift/su_max 0.000
_refine_ls_shift/su_mean 0.000
_refine_ls_structure_factor_coef Fsqd
_refine_ls_weighting_details 'calc w=1/[\s^2^(Fo^2^)+(0.0528P)^2^+0.1299P] where P=(Fo^2^+2Fc^2^)/3'
_refine_ls_weighting_scheme calc
_refine_ls_wR_factor_gt 0.0963
_refine_ls_wR_factor_ref 0.1036
_reflns_number_gt 3284
_reflns_number_total 4177
_reflns_threshold_expression >2sigma(I)
_cod_data_source_file b416179c.txt
_cod_data_source_block sma32
_cod_depositor_comments
;
The following automatic conversions were performed:
'_symmetry_cell_setting' value 'Orthorhombic' changed to 'orthorhombic'
according to '/home/saulius/struct/CIF-dictionaries/cif_core.dic'
dictionary named 'cif_core.dic' version 2.4.1 from 2010-06-29.

Automatic conversion script
Id: cif_fix_enum 1527 2010-12-29 10:47:43Z saulius 
;
_cod_original_sg_symbol_H-M 'P 2~1~ 2~1~ 2~1~'
_cod_database_code 7150035

loop_
_symmetry_equiv_pos_as_xyz
'x, y, z'
'-x+1/2, -y, z+1/2'
'-x, y+1/2, -z+1/2'
'x+1/2, -y+1/2, -z'

loop_
_atom_site_label
_atom_site_type_symbol
_atom_site_fract_x
_atom_site_fract_y
_atom_site_fract_z
_atom_site_U_iso_or_equiv
_atom_site_adp_type
_atom_site_occupancy
_atom_site_symmetry_multiplicity
_atom_site_calc_flag
_atom_site_refinement_flags
_atom_site_disorder_assembly
_atom_site_disorder_group
C1 C 0.4246(4) 0.43723(18) 0.12235(4) 0.0372(4) Uani 1 1 d . . .
H1 H 0.3649 0.3821 0.1028 0.045 Uiso 1 1 calc R . .
C2 C 0.6155(4) 0.3820(2) 0.14512(5) 0.0462(5) Uani 1 1 d . . .
H2 H 0.6872 0.2901 0.1409 0.055 Uiso 1 1 calc R . .
C3 C 0.7025(4) 0.4601(2) 0.17399(5) 0.0477(5) Uani 1 1 d . . .
H3 H 0.8346 0.4226 0.1895 0.057 Uiso 1 1 calc R . .
C4 C 0.5955(4) 0.5921(2) 0.17981(4) 0.0448(5) Uani 1 1 d . . .
H4 H 0.6524 0.6459 0.1997 0.054 Uiso 1 1 calc R . .
C5 C 0.4053(4) 0.64824(18) 0.15702(4) 0.0358(4) Uani 1 1 d . . .
H5 H 0.3330 0.7398 0.1615 0.043 Uiso 1 1 calc R . .
C6 C 0.3189(3) 0.57210(18) 0.12761(4) 0.0292(4) Uani 1 1 d . . .
C7 C 0.1276(3) 0.64010(17) 0.10164(4) 0.0280(3) Uani 1 1 d . . .
H7A H -0.0046 0.6984 0.1147 0.034 Uiso 1 1 calc R . .
H7B H 0.0282 0.5649 0.0888 0.034 Uiso 1 1 calc R . .
C8 C 0.2760(3) 0.73444(16) 0.07470(4) 0.0249(3) Uani 1 1 d . . .
H8 H 0.4071 0.7954 0.0878 0.030 Uiso 1 1 calc R . .
C9 C 0.4302(3) 0.64324(17) 0.04837(4) 0.0284(3) Uani 1 1 d . . .
H9A H 0.5421 0.5745 0.0616 0.034 Uiso 1 1 calc R . .
H9B H 0.3003 0.5884 0.0340 0.034 Uiso 1 1 calc R . .
O1 O 0.5978(2) 0.72234(12) 0.02532(3) 0.0315(3) Uani 1 1 d . . .
N1 N 0.0899(3) 0.82765(13) 0.05508(3) 0.0252(3) Uani 1 1 d . . .
C10 C 0.0802(3) 0.97618(16) 0.06794(4) 0.0279(3) Uani 1 1 d . . .
H10 H 0.2661 1.0162 0.0676 0.034 Uiso 1 1 calc R . .
C11 C -0.0958(4) 1.06255(16) 0.04257(4) 0.0329(4) Uani 1 1 d . . .
H11A H -0.0203 1.0546 0.0184 0.040 Uiso 1 1 calc R . .
H11B H -0.2776 1.0201 0.0421 0.040 Uiso 1 1 calc R . .
C12 C -0.1207(4) 1.2173(2) 0.05182(5) 0.0455(5) Uani 1 1 d . . .
H12 H -0.1742 1.2394 0.0753 0.055 Uiso 1 1 calc R . .
C13 C -0.0764(4) 1.3227(2) 0.03094(6) 0.0515(5) Uani 1 1 d . . .
H13A H -0.0225 1.3059 0.0072 0.062 Uiso 1 1 calc R . .
H13B H -0.0976 1.4172 0.0393 0.062 Uiso 1 1 calc R . .
C14 C -0.0253(3) 0.98201(16) 0.10524(4) 0.0292(4) Uani 1 1 d . . .
H14 H -0.1958 0.9406 0.1097 0.035 Uiso 1 1 calc R . .
C15 C 0.1024(4) 1.04074(16) 0.13226(4) 0.0292(3) Uani 1 1 d . . .
H15 H 0.2734 1.0807 0.1273 0.035 Uiso 1 1 calc R . .
C16 C 0.0084(3) 1.05093(17) 0.16921(4) 0.0314(4) Uani 1 1 d . . .
C17 C -0.2001(4) 0.9688(2) 0.18200(5) 0.0468(5) Uani 1 1 d . . .
H17 H -0.2862 0.9027 0.1668 0.056 Uiso 1 1 calc R . .
C18 C -0.2855(5) 0.9818(3) 0.21702(5) 0.0625(6) Uani 1 1 d . . .
H18 H -0.4309 0.9257 0.2254 0.075 Uiso 1 1 calc R . .
C19 C -0.1600(5) 1.0754(3) 0.23947(5) 0.0614(7) Uani 1 1 d . . .
H19 H -0.2153 1.0828 0.2635 0.074 Uiso 1 1 calc R . .
C20 C 0.0441(6) 1.1574(3) 0.22709(5) 0.0631(7) Uani 1 1 d . . .
H20 H 0.1286 1.2237 0.2424 0.076 Uiso 1 1 calc R . .
C21 C 0.1305(5) 1.1450(2) 0.19223(4) 0.0479(5) Uani 1 1 d . . .
H21 H 0.2753 1.2020 0.1841 0.057 Uiso 1 1 calc R . .
H1N H 0.1328 0.8289 0.0314 0.040 Uiso 1 1 d . . .
H1O H 0.7373 0.7603 0.0378 0.040 Uiso 1 1 d . . .

loop_
_atom_site_aniso_label
_atom_site_aniso_U_11
_atom_site_aniso_U_22
_atom_site_aniso_U_33
_atom_site_aniso_U_23
_atom_site_aniso_U_13
_atom_site_aniso_U_12
C1 0.0431(10) 0.0374(9) 0.0310(8) 0.0051(7) 0.0017(8) -0.0016(8)
C2 0.0504(11) 0.0426(10) 0.0457(11) 0.0126(8) 0.0032(9) 0.0071(9)
C3 0.0436(11) 0.0633(13) 0.0362(10) 0.0202(10) -0.0038(8) 0.0012(10)
C4 0.0457(10) 0.0627(12) 0.0261(8) 0.0017(8) -0.0056(8) -0.0028(10)
C5 0.0373(9) 0.0438(9) 0.0263(8) 0.0007(7) 0.0012(8) 0.0001(8)
C6 0.0261(8) 0.0407(9) 0.0207(7) 0.0048(7) 0.0048(6) -0.0033(7)
C7 0.0236(8) 0.0381(8) 0.0223(7) 0.0004(6) 0.0029(6) -0.0017(7)
C8 0.0201(7) 0.0350(8) 0.0197(7) -0.0006(6) -0.0009(6) -0.0030(7)
C9 0.0246(8) 0.0383(8) 0.0222(7) -0.0009(6) 0.0017(6) -0.0012(7)
O1 0.0215(5) 0.0538(7) 0.0192(5) 0.0009(5) 0.0017(5) -0.0051(5)
N1 0.0248(6) 0.0353(7) 0.0155(6) -0.0026(5) 0.0001(5) 0.0002(6)
C10 0.0281(8) 0.0351(8) 0.0206(7) -0.0020(6) 0.0006(7) -0.0035(7)
C11 0.0366(8) 0.0370(9) 0.0252(8) -0.0003(7) -0.0018(7) -0.0002(8)
C12 0.0596(12) 0.0468(10) 0.0302(9) -0.0060(8) -0.0039(9) 0.0088(10)
C13 0.0551(12) 0.0397(10) 0.0598(12) -0.0131(9) 0.0019(11) -0.0007(10)
C14 0.0279(8) 0.0346(8) 0.0252(7) -0.0007(7) 0.0027(6) 0.0015(7)
C15 0.0348(8) 0.0290(8) 0.0237(7) 0.0000(6) -0.0015(7) 0.0017(7)
C16 0.0413(9) 0.0311(8) 0.0219(7) 0.0013(7) -0.0014(7) 0.0110(7)
C17 0.0535(12) 0.0552(12) 0.0317(9) 0.0005(9) 0.0055(9) -0.0008(10)
C18 0.0635(14) 0.0866(16) 0.0373(11) 0.0155(12) 0.0163(11) 0.0105(13)
C19 0.0818(17) 0.0800(15) 0.0224(9) 0.0005(10) 0.0058(10) 0.0361(14)
C20 0.0967(19) 0.0667(14) 0.0259(9) -0.0097(9) -0.0110(11) 0.0143(15)
C21 0.0645(13) 0.0516(11) 0.0276(9) -0.0034(8) -0.0060(9) -0.0023(10)

loop_
_atom_type_symbol
_atom_type_description
_atom_type_scat_dispersion_real
_atom_type_scat_dispersion_imag
_atom_type_scat_source
C C 0.0033 0.0016 'International Tables Vol C Tables 4.2.6.8 and 6.1.1.4'
H H 0.0000 0.0000 'International Tables Vol C Tables 4.2.6.8 and 6.1.1.4'
N N 0.0061 0.0033 'International Tables Vol C Tables 4.2.6.8 and 6.1.1.4'
O O 0.0106 0.0060 'International Tables Vol C Tables 4.2.6.8 and 6.1.1.4'

loop_
_geom_angle_atom_site_label_1
_geom_angle_atom_site_label_2
_geom_angle_atom_site_label_3
_geom_angle
_geom_angle_site_symmetry_1
_geom_angle_site_symmetry_3
_geom_angle_publ_flag
C2 C1 C6 120.97(16) . . ?
C1 C2 C3 120.39(17) . . ?
C4 C3 C2 119.06(18) . . ?
C3 C4 C5 120.82(17) . . ?
C4 C5 C6 120.80(17) . . ?
C1 C6 C5 117.93(15) . . ?
C1 C6 C7 122.25(14) . . ?
C5 C6 C7 119.74(15) . . ?
C6 C7 C8 111.80(12) . . ?
N1 C8 C9 108.90(11) . . ?
N1 C8 C7 111.93(12) . . ?
C9 C8 C7 110.42(12) . . ?
O1 C9 C8 113.73(12) . . ?
C8 N1 C10 114.65(11) . . ?
N1 C10 C14 110.67(12) . . ?
N1 C10 C11 108.33(12) . . ?
C14 C10 C11 111.51(13) . . ?
C12 C11 C10 114.58(13) . . ?
C13 C12 C11 126.19(17) . . ?
C15 C14 C10 124.72(15) . . ?
C14 C15 C16 127.19(16) . . ?
C21 C16 C17 117.98(16) . . ?
C21 C16 C15 119.83(16) . . ?
C17 C16 C15 122.19(15) . . ?
C16 C17 C18 120.8(2) . . ?
C19 C18 C17 120.2(2) . . ?
C20 C19 C18 119.47(18) . . ?
C19 C20 C21 120.7(2) . . ?
C16 C21 C20 120.9(2) . . ?

loop_
_geom_bond_atom_site_label_1
_geom_bond_atom_site_label_2
_geom_bond_distance
_geom_bond_site_symmetry_2
_geom_bond_publ_flag
C1 C2 1.384(2) . ?
C1 C6 1.389(2) . ?
C2 C3 1.385(3) . ?
C3 C4 1.371(3) . ?
C4 C5 1.385(3) . ?
C5 C6 1.391(2) . ?
C6 C7 1.510(2) . ?
C7 C8 1.540(2) . ?
C8 N1 1.4762(19) . ?
C8 C9 1.522(2) . ?
C9 O1 1.4179(17) . ?
N1 C10 1.4812(19) . ?
C10 C14 1.506(2) . ?
C10 C11 1.533(2) . ?
C11 C12 1.503(2) . ?
C12 C13 1.287(3) . ?
C14 C15 1.324(2) . ?
C15 C16 1.476(2) . ?
C16 C21 1.382(2) . ?
C16 C17 1.382(2) . ?
C17 C18 1.396(3) . ?
C18 C19 1.374(3) . ?
C19 C20 1.359(3) . ?
C20 C21 1.391(3) . ?

loop_
_geom_hbond_atom_site_label_D
_geom_hbond_atom_site_label_H
_geom_hbond_atom_site_label_A
_geom_hbond_distance_DH
_geom_hbond_distance_HA
_geom_hbond_distance_DA
_geom_hbond_angle_DHA
_geom_hbond_site_symmetry_A
O1 H1O N1 0.91 1.98 2.8741(16) 166.4 1_655
N1 H1N O1 0.92 2.20 3.0750(15) 157.6 4_465

loop_
_geom_torsion_atom_site_label_1
_geom_torsion_atom_site_label_2
_geom_torsion_atom_site_label_3
_geom_torsion_atom_site_label_4
_geom_torsion
_geom_torsion_site_symmetry_1
_geom_torsion_site_symmetry_2
_geom_torsion_site_symmetry_3
_geom_torsion_site_symmetry_4
_geom_torsion_publ_flag
C6 C1 C2 C3 0.8(3) . . . . ?
C1 C2 C3 C4 0.5(3) . . . . ?
C2 C3 C4 C5 -0.8(3) . . . . ?
C3 C4 C5 C6 -0.2(3) . . . . ?
C2 C1 C6 C5 -1.8(2) . . . . ?
C2 C1 C6 C7 174.87(16) . . . . ?
C4 C5 C6 C1 1.5(2) . . . . ?
C4 C5 C6 C7 -175.26(16) . . . . ?
C1 C6 C7 C8 -93.84(18) . . . . ?
C5 C6 C7 C8 82.74(17) . . . . ?
C6 C7 C8 N1 -166.04(12) . . . . ?
C6 C7 C8 C9 72.46(16) . . . . ?
N1 C8 C9 O1 63.86(16) . . . . ?
C7 C8 C9 O1 -172.86(12) . . . . ?
C9 C8 N1 C10 -136.94(12) . . . . ?
C7 C8 N1 C10 100.69(15) . . . . ?
C8 N1 C10 C14 -63.72(16) . . . . ?
C8 N1 C10 C11 173.75(12) . . . . ?
N1 C10 C11 C12 -178.87(15) . . . . ?
C14 C10 C11 C12 59.11(19) . . . . ?
C10 C11 C12 C13 127.7(2) . . . . ?
N1 C10 C14 C15 124.04(16) . . . . ?
C11 C10 C14 C15 -115.30(17) . . . . ?
C10 C14 C15 C16 179.36(15) . . . . ?
C14 C15 C16 C21 -163.76(17) . . . . ?
C14 C15 C16 C17 16.3(3) . . . . ?
C21 C16 C17 C18 0.6(3) . . . . ?
C15 C16 C17 C18 -179.49(18) . . . . ?
C16 C17 C18 C19 -1.0(3) . . . . ?
C17 C18 C19 C20 1.4(3) . . . . ?
C18 C19 C20 C21 -1.4(3) . . . . ?
C17 C16 C21 C20 -0.6(3) . . . . ?
C15 C16 C21 C20 179.48(18) . . . . ?
C19 C20 C21 C16 1.0(3) . . . . ?

loop_
_cod_related_entry_id
_cod_related_entry_database
_cod_related_entry_code
1 ChemSpider 9165654
